data_2234729
loop_
_publ_author_name
'Dai, Ling-Ling'
'Yin, Ben-Tao'
'Lv, Jing-Song'
'Cui, Sheng-Feng'
'Zhou, Cheng-He'

_publ_section_title
;
 (<i>Z</i>)-1,3-Bis(4-chlorophenyl)-2-(1<i>H</i>-1,2,4-triazol-1-yl)prop-2-en-1-one
;
_journal_coeditor_code LH5453
_journal_issue 5
_journal_name_full 'Acta Crystallographica Section E'
_journal_page_first o1456
_journal_paper_doi 10.1107/S1600536812016170
_journal_volume 68
_journal_year 2012
_chemical_formula_iupac 'C17 H11 Cl2 N3 O'
_chemical_formula_moiety 'C17 H11 Cl2 N3 O'
_chemical_formula_sum 'C17 H11 Cl2 N3 O'
_chemical_formula_weight 344.19
_chemical_name_systematic
;
(<i>Z</i>)-1,3-Bis(4-chlorophenyl)-2-(1<i>H</i>-1,2,4-triazol-1-yl)prop-2-en-
1-one
;
_space_group_IT_number 2
_symmetry_cell_setting triclinic
_symmetry_space_group_name_Hall '-P 1'
_symmetry_space_group_name_H-M 'P -1'
_atom_sites_solution_hydrogens geom
_atom_sites_solution_primary direct
_atom_sites_solution_secondary difmap
_audit_creation_method SHELXL-97
_cell_angle_alpha 74.787(10)
_cell_angle_beta 88.884(9)
_cell_angle_gamma 86.461(9)
_cell_formula_units_Z 2
_cell_length_a 5.588(3)
_cell_length_b 11.850(7)
_cell_length_c 12.653(8)
_cell_measurement_reflns_used 2086
_cell_measurement_temperature 296(2)
_cell_measurement_theta_max 27.18
_cell_measurement_theta_min 3.34
_cell_volume 806.9(8)
_computing_cell_refinement 'SAINT (Bruker, 2009)'
_computing_data_collection 'APEX2 (Bruker, 2009)'
_computing_data_reduction 'SAINT (Bruker, 2009)'
_computing_molecular_graphics 'SHELXTL (Sheldrick, 2008)'
_computing_publication_material 'SHELXTL (Sheldrick, 2008)'
_computing_structure_refinement 'SHELXL97 (Sheldrick, 2008)'
_computing_structure_solution 'SHELXS97 (Sheldrick, 2008)'
_diffrn_ambient_temperature 296(2)
_diffrn_measured_fraction_theta_full 0.980
_diffrn_measured_fraction_theta_max 0.980
_diffrn_measurement_device_type 'Bruker APEXII CCD'
_diffrn_measurement_method '\f and \w scans'
_diffrn_radiation_monochromator graphite
_diffrn_radiation_source 'fine-focus sealed tube'
_diffrn_radiation_type MoK\a
_diffrn_radiation_wavelength 0.71073
_diffrn_reflns_av_R_equivalents 0.0132
_diffrn_reflns_av_sigmaI/netI 0.0232
_diffrn_reflns_limit_h_max 6
_diffrn_reflns_limit_h_min -6
_diffrn_reflns_limit_k_max 14
_diffrn_reflns_limit_k_min -7
_diffrn_reflns_limit_l_max 15
_diffrn_reflns_limit_l_min -14
_diffrn_reflns_number 4414
_diffrn_reflns_theta_full 25.99
_diffrn_reflns_theta_max 25.99
_diffrn_reflns_theta_min 3.35
_exptl_absorpt_coefficient_mu 0.409
_exptl_absorpt_correction_T_max 0.9412
_exptl_absorpt_correction_T_min 0.9154
_exptl_absorpt_correction_type multi-scan
_exptl_absorpt_process_details '(SADABS; Bruker, 2009)'
_exptl_crystal_colour yellow
_exptl_crystal_density_diffrn 1.416
_exptl_crystal_density_method 'not measured'
_exptl_crystal_description block
_exptl_crystal_F_000 352
_exptl_crystal_size_max 0.22
_exptl_crystal_size_mid 0.18
_exptl_crystal_size_min 0.15
_refine_diff_density_max 0.211
_refine_diff_density_min -0.263
_refine_ls_extinction_method none
_refine_ls_goodness_of_fit_ref 1.022
_refine_ls_hydrogen_treatment constr
_refine_ls_matrix_type full
_refine_ls_number_parameters 208
_refine_ls_number_reflns 3104
_refine_ls_number_restraints 0
_refine_ls_restrained_S_all 1.022
_refine_ls_R_factor_all 0.0479
_refine_ls_R_factor_gt 0.0371
_refine_ls_shift/su_max 0.001
_refine_ls_shift/su_mean 0.000
_refine_ls_structure_factor_coef Fsqd
_refine_ls_weighting_details 'calc w=1/[\s^2^(Fo^2^)+(0.0515P)^2^+0.1439P] where P=(Fo^2^+2Fc^2^)/3'
_refine_ls_weighting_scheme calc
_refine_ls_wR_factor_gt 0.0971
_refine_ls_wR_factor_ref 0.1050
_reflns_number_gt 2458
_reflns_number_total 3104
_reflns_threshold_expression >2sigma(I)
_cod_data_source_file lh5453.cif
_cod_data_source_block I
_cod_original_cell_volume 807.1(8)
_cod_original_sg_symbol_H-M 'P -1   '
_cod_database_code 2234729
_cod_database_fobs_code 2234729

loop_
_symmetry_equiv_pos_as_xyz
'x, y, z'
'-x, -y, -z'

loop_
_atom_site_type_symbol
_atom_site_label
_atom_site_fract_x
_atom_site_fract_y
_atom_site_fract_z
_atom_site_U_iso_or_equiv
_atom_site_adp_type
_atom_site_calc_flag
_atom_site_refinement_flags
_atom_site_occupancy
_atom_site_symmetry_multiplicity
Cl Cl1 1.58438(14) 0.60011(6) -0.17465(5) 0.1010(3) Uani d . 1 1
Cl Cl2 0.14916(9) 0.80981(5) 0.64259(4) 0.07445(19) Uani d . 1 1
C C1 1.4458(4) 0.6784(2) -0.08893(15) 0.0703(6) Uani d . 1 1
C C2 1.5551(4) 0.7730(2) -0.07247(16) 0.0719(6) Uani d . 1 1
H H2A 1.6975 0.7964 -0.1085 0.086 Uiso calc R 1 1
C C3 1.4505(4) 0.83280(18) -0.00168(16) 0.0654(5) Uani d . 1 1
H H3A 1.5235 0.8969 0.0100 0.079 Uiso calc R 1 1
C C4 1.2364(3) 0.79806(16) 0.05257(14) 0.0532(4) Uani d . 1 1
C C5 1.1286(4) 0.70284(18) 0.03344(15) 0.0637(5) Uani d . 1 1
H H5A 0.9861 0.6788 0.0691 0.076 Uiso calc R 1 1
C C6 1.2320(4) 0.6435(2) -0.03847(17) 0.0733(6) Uani d . 1 1
H H6A 1.1579 0.5808 -0.0525 0.088 Uiso calc R 1 1
C C7 1.1296(3) 0.87101(16) 0.12331(15) 0.0557(4) Uani d . 1 1
C C8 0.9716(3) 0.81969(14) 0.21872(14) 0.0487(4) Uani d . 1 1
C C9 1.1937(3) 0.63087(16) 0.31196(15) 0.0582(5) Uani d . 1 1
H H9A 1.3439 0.6594 0.3154 0.070 Uiso calc R 1 1
C C10 0.9086(4) 0.52367(17) 0.32519(19) 0.0736(6) Uani d . 1 1
H H10A 0.8222 0.4566 0.3425 0.088 Uiso calc R 1 1
C C11 0.8102(3) 0.88957(15) 0.25517(14) 0.0522(4) Uani d . 1 1
H H11A 0.7981 0.9669 0.2131 0.063 Uiso calc R 1 1
C C12 0.6506(3) 0.86366(14) 0.35025(13) 0.0475(4) Uani d . 1 1
C C13 0.6915(3) 0.77059(16) 0.44322(14) 0.0554(4) Uani d . 1 1
H H13A 0.8248 0.7190 0.4452 0.067 Uiso calc R 1 1
C C14 0.5387(3) 0.75364(16) 0.53190(15) 0.0564(4) Uani d . 1 1
H H14A 0.5684 0.6911 0.5931 0.068 Uiso calc R 1 1
C C15 0.3405(3) 0.83027(15) 0.52953(14) 0.0524(4) Uani d . 1 1
C C16 0.2943(3) 0.92271(17) 0.43910(16) 0.0637(5) Uani d . 1 1
H H16A 0.1595 0.9733 0.4373 0.076 Uiso calc R 1 1
C C17 0.4495(3) 0.93960(15) 0.35136(15) 0.0586(5) Uani d . 1 1
H H17A 0.4198 1.0033 0.2911 0.070 Uiso calc R 1 1
N N1 0.9986(2) 0.69650(11) 0.26747(11) 0.0466(3) Uani d . 1 1
N N2 0.8100(3) 0.62670(13) 0.27539(14) 0.0621(4) Uani d . 1 1
N N3 1.1434(3) 0.52092(14) 0.34991(15) 0.0737(5) Uani d . 1 1
O O1 1.1701(3) 0.97469(12) 0.10500(12) 0.0776(4) Uani d . 1 1

loop_
_atom_site_aniso_label
_atom_site_aniso_U_11
_atom_site_aniso_U_22
_atom_site_aniso_U_33
_atom_site_aniso_U_12
_atom_site_aniso_U_13
_atom_site_aniso_U_23
Cl1 0.1303(6) 0.1091(5) 0.0559(3) 0.0454(4) 0.0020(3) -0.0198(3)
Cl2 0.0717(3) 0.0773(4) 0.0663(3) 0.0119(3) 0.0173(2) -0.0097(3)
C1 0.0846(14) 0.0750(14) 0.0403(10) 0.0208(11) 0.0000(9) -0.0016(9)
C2 0.0633(12) 0.0815(15) 0.0578(12) 0.0082(11) 0.0113(9) 0.0014(10)
C3 0.0629(11) 0.0632(12) 0.0620(12) -0.0054(9) 0.0100(9) -0.0024(9)
C4 0.0524(10) 0.0568(10) 0.0446(9) -0.0020(8) 0.0029(7) -0.0033(8)
C5 0.0644(12) 0.0749(13) 0.0514(11) -0.0129(10) 0.0062(9) -0.0143(9)
C6 0.0929(16) 0.0733(13) 0.0536(11) -0.0080(11) -0.0012(11) -0.0158(10)
C7 0.0547(10) 0.0540(11) 0.0542(10) -0.0096(8) 0.0019(8) -0.0052(8)
C8 0.0478(9) 0.0483(9) 0.0477(9) -0.0061(7) -0.0004(7) -0.0079(7)
C9 0.0458(9) 0.0616(11) 0.0635(11) 0.0033(8) 0.0018(8) -0.0117(9)
C10 0.0772(14) 0.0486(11) 0.0915(16) -0.0111(10) 0.0164(12) -0.0116(10)
C11 0.0581(10) 0.0459(9) 0.0495(9) -0.0011(8) -0.0021(8) -0.0070(7)
C12 0.0507(9) 0.0439(9) 0.0483(9) -0.0003(7) -0.0032(7) -0.0131(7)
C13 0.0527(10) 0.0569(10) 0.0523(10) 0.0133(8) -0.0012(8) -0.0102(8)
C14 0.0606(11) 0.0529(10) 0.0495(10) 0.0077(8) -0.0020(8) -0.0051(8)
C15 0.0532(10) 0.0534(10) 0.0514(10) 0.0010(8) 0.0013(8) -0.0161(8)
C16 0.0636(11) 0.0584(11) 0.0634(12) 0.0193(9) 0.0022(9) -0.0113(9)
C17 0.0719(12) 0.0465(9) 0.0517(10) 0.0112(8) -0.0022(9) -0.0061(8)
N1 0.0400(7) 0.0463(7) 0.0520(8) -0.0052(6) 0.0049(6) -0.0101(6)
N2 0.0496(8) 0.0545(9) 0.0815(11) -0.0141(7) 0.0071(8) -0.0146(8)
N3 0.0744(11) 0.0538(10) 0.0842(12) 0.0101(8) 0.0069(9) -0.0065(8)
O1 0.0930(10) 0.0584(9) 0.0789(10) -0.0199(7) 0.0262(8) -0.0121(7)

loop_
_atom_type_symbol
_atom_type_description
_atom_type_scat_dispersion_real
_atom_type_scat_dispersion_imag
_atom_type_scat_source
C C 0.0033 0.0016 'International Tables Vol C Tables 4.2.6.8 and 6.1.1.4'
H H 0.0000 0.0000 'International Tables Vol C Tables 4.2.6.8 and 6.1.1.4'
N N 0.0061 0.0033 'International Tables Vol C Tables 4.2.6.8 and 6.1.1.4'
O O 0.0106 0.0060 'International Tables Vol C Tables 4.2.6.8 and 6.1.1.4'
Cl Cl 0.1484 0.1585 'International Tables Vol C Tables 4.2.6.8 and 6.1.1.4'

loop_
_geom_angle_atom_site_label_1
_geom_angle_atom_site_label_2
_geom_angle_atom_site_label_3
_geom_angle
C2 C1 C6 121.6(2)
C2 C1 Cl1 118.80(18)
C6 C1 Cl1 119.6(2)
C1 C2 C3 119.1(2)
C1 C2 H2A 120.5
C3 C2 H2A 120.5
C2 C3 C4 120.7(2)
C2 C3 H3A 119.6
C4 C3 H3A 119.6
C5 C4 C3 118.93(19)
C5 C4 C7 123.74(16)
C3 C4 C7 117.23(18)
C6 C5 C4 120.40(19)
C6 C5 H5A 119.8
C4 C5 H5A 119.8
C1 C6 C5 119.2(2)
C1 C6 H6A 120.4
C5 C6 H6A 120.4
O1 C7 C4 120.59(16)
O1 C7 C8 118.20(17)
C4 C7 C8 121.21(16)
C11 C8 N1 122.27(15)
C11 C8 C7 119.71(16)
N1 C8 C7 118.02(14)
N3 C9 N1 110.62(17)
N3 C9 H9A 124.7
N1 C9 H9A 124.7
N2 C10 N3 115.89(18)
N2 C10 H10A 122.1
N3 C10 H10A 122.1
C8 C11 C12 130.38(16)
C8 C11 H11A 114.8
C12 C11 H11A 114.8
C13 C12 C17 117.31(16)
C13 C12 C11 124.22(15)
C17 C12 C11 118.39(15)
C14 C13 C12 121.34(16)
C14 C13 H13A 119.3
C12 C13 H13A 119.3
C13 C14 C15 119.61(16)
C13 C14 H14A 120.2
C15 C14 H14A 120.2
C16 C15 C14 120.58(17)
C16 C15 Cl2 119.85(14)
C14 C15 Cl2 119.56(14)
C17 C16 C15 119.36(17)
C17 C16 H16A 120.3
C15 C16 H16A 120.3
C16 C17 C12 121.78(17)
C16 C17 H17A 119.1
C12 C17 H17A 119.1
C9 N1 N2 109.33(15)
C9 N1 C8 129.36(14)
N2 N1 C8 121.31(13)
C10 N2 N1 101.71(16)
C9 N3 C10 102.45(16)

loop_
_geom_bond_atom_site_label_1
_geom_bond_atom_site_label_2
_geom_bond_distance
Cl1 C1 1.745(2)
Cl2 C15 1.743(2)
C1 C2 1.372(3)
C1 C6 1.379(3)
C2 C3 1.381(3)
C2 H2A 0.9300
C3 C4 1.398(3)
C3 H3A 0.9300
C4 C5 1.389(3)
C4 C7 1.492(3)
C5 C6 1.386(3)
C5 H5A 0.9300
C6 H6A 0.9300
C7 O1 1.224(2)
C7 C8 1.499(2)
C8 C11 1.343(2)
C8 N1 1.428(2)
C9 N3 1.311(3)
C9 N1 1.342(2)
C9 H9A 0.9300
C10 N2 1.311(3)
C10 N3 1.351(3)
C10 H10A 0.9300
C11 C12 1.461(2)
C11 H11A 0.9300
C12 C13 1.397(2)
C12 C17 1.398(2)
C13 C14 1.377(2)
C13 H13A 0.9300
C14 C15 1.384(2)
C14 H14A 0.9300
C15 C16 1.377(3)
C16 C17 1.375(3)
C16 H16A 0.9300
C17 H17A 0.9300
N1 N2 1.366(2)

loop_
_geom_torsion_atom_site_label_1
_geom_torsion_atom_site_label_2
_geom_torsion_atom_site_label_3
_geom_torsion_atom_site_label_4
_geom_torsion
C6 C1 C2 C3 1.4(3)
Cl1 C1 C2 C3 -177.75(14)
C1 C2 C3 C4 0.0(3)
C2 C3 C4 C5 -0.6(3)
C2 C3 C4 C7 -177.11(17)
C3 C4 C5 C6 -0.1(3)
C7 C4 C5 C6 176.17(18)
C2 C1 C6 C5 -2.1(3)
Cl1 C1 C6 C5 177.06(15)
C4 C5 C6 C1 1.4(3)
C5 C4 C7 O1 -150.2(2)
C3 C4 C7 O1 26.1(3)
C5 C4 C7 C8 30.1(3)
C3 C4 C7 C8 -153.57(17)
O1 C7 C8 C11 25.1(3)
C4 C7 C8 C11 -155.23(17)
O1 C7 C8 N1 -155.21(17)
C4 C7 C8 N1 24.5(2)
N1 C8 C11 C12 5.7(3)
C7 C8 C11 C12 -174.66(17)
C8 C11 C12 C13 23.4(3)
C8 C11 C12 C17 -159.82(19)
C17 C12 C13 C14 0.6(3)
C11 C12 C13 C14 177.44(17)
C12 C13 C14 C15 -0.2(3)
C13 C14 C15 C16 0.4(3)
C13 C14 C15 Cl2 -179.19(14)
C14 C15 C16 C17 -1.1(3)
Cl2 C15 C16 C17 178.52(15)
C15 C16 C17 C12 1.6(3)
C13 C12 C17 C16 -1.3(3)
C11 C12 C17 C16 -178.32(18)
N3 C9 N1 N2 -0.5(2)
N3 C9 N1 C8 178.82(17)
C11 C8 N1 C9 -122.4(2)
C7 C8 N1 C9 58.0(2)
C11 C8 N1 N2 56.9(2)
C7 C8 N1 N2 -122.75(17)
N3 C10 N2 N1 0.0(2)
C9 N1 N2 C10 0.3(2)
C8 N1 N2 C10 -179.08(16)
N1 C9 N3 C10 0.5(2)
N2 C10 N3 C9 -0.3(3)

loop_
_cod_related_entry_id
_cod_related_entry_database
_cod_related_entry_code
1 ChemSpider 8982668
